data_9016345
loop_
_publ_author_name
'Hughes, J. M.'
'Rakovan, J.'
'Ertl, A.'
'Rossman, G. R.'
'Baksheev, I.'
'Bernhardt, H.-J.'

_publ_section_title
;
 Dissymmetrization in tourmaline: the atomic arrangement of sectorally zoned
 triclinic Ni-bearing dravite
;
_journal_name_full 'The Canadian Mineralogist'
_journal_page_first 29
_journal_page_last 40
_journal_paper_doi 10.3749/canmin.49.1.29
_journal_volume 49
_journal_year 2011
_chemical_compound_source 'Berezovskoe gold deposit, Middle Urals, Russia'
_chemical_formula_sum 'Al5.68 B3 Cr0.315 Fe0.635 H3 Mg2.001 Na0.96 Ni0.158 O31 Si6 Ti0.039 V0.031'
_chemical_name_mineral Dravite
_space_group_IT_number 1
_symmetry_space_group_name_Hall 'P 1'
_symmetry_space_group_name_H-M 'P 1'
_cell_angle_alpha 90.063
_cell_angle_beta 89.793
_cell_angle_gamma 119.742
_cell_formula_units_Z 3
_cell_length_a 15.903
_cell_length_b 15.9118
_cell_length_c 7.2304
_cell_volume 1588.589
_database_code_amcsd 0018457
_exptl_crystal_density_diffrn 3.100
_cod_original_formula_sum 'Na.96 Si6 Al5.68 Mg2.001 Fe.635 Cr.315 Ni.158 V.031 Ti.039 B3 O31 H3'
_cod_database_code 9016345

loop_
_space_group_symop_operation_xyz
x,y,z

loop_
_atom_site_aniso_label
_atom_site_aniso_U_11
_atom_site_aniso_U_22
_atom_site_aniso_U_33
_atom_site_aniso_U_12
_atom_site_aniso_U_13
_atom_site_aniso_U_23
Na1_1 0.02600 0.02800 0.02600 0.01300 0.00500 0.00400
Sia1 0.00370 0.00460 0.00530 0.00160 0.00090 0.00110
Sib1 0.00510 0.00470 0.00570 0.00300 0.00100 0.00040
Sic1 0.00430 0.00490 0.00640 0.00240 0.00150 0.00120
Sid1 0.00460 0.00520 0.00560 0.00290 0.00020 0.00170
Sie1 0.00390 0.00510 0.00570 0.00240 0.00080 0.00200
Sif1 0.00440 0.00480 0.00600 0.00280 0.00160 0.00200
AlaY1 0.00600 0.00700 0.01050 0.00200 0.00210 -0.00030
MgaY1 0.00600 0.00700 0.01050 0.00200 0.00210 -0.00030
FeaY1 0.00600 0.00700 0.01050 0.00200 0.00210 -0.00030
AlbY1 0.00720 0.00600 0.01100 0.00380 -0.00090 0.00150
MgbY1 0.00720 0.00600 0.01100 0.00380 -0.00090 0.00150
CrbY1 0.00720 0.00600 0.01100 0.00380 -0.00090 0.00150
FebY1 0.00720 0.00600 0.01100 0.00380 -0.00090 0.00150
AlcY1 0.00500 0.00720 0.00960 0.00360 0.00290 0.00410
MgcY1 0.00500 0.00720 0.00960 0.00360 0.00290 0.00410
CrcY1 0.00500 0.00720 0.00960 0.00360 0.00290 0.00410
NicY1 0.00500 0.00720 0.00960 0.00360 0.00290 0.00410
AlaZ1 0.00310 0.00330 0.00360 0.00140 0.00050 0.00000
MgaZ1 0.00310 0.00330 0.00360 0.00140 0.00050 0.00000
AlbZ1 0.00370 0.00510 0.00530 0.00200 0.00210 0.00190
MgbZ1 0.00370 0.00510 0.00530 0.00200 0.00210 0.00190
NibZ1 0.00370 0.00510 0.00530 0.00200 0.00210 0.00190
AlcZ1 0.00520 0.00500 0.00400 0.00290 0.00060 0.00060
MgcZ1 0.00520 0.00500 0.00400 0.00290 0.00060 0.00060
NicZ1 0.00520 0.00500 0.00400 0.00290 0.00060 0.00060
AldZ1 0.00660 0.00720 0.00730 0.00470 0.00110 0.00210
MgdZ1 0.00660 0.00720 0.00730 0.00470 0.00110 0.00210
VdZ1 0.00660 0.00720 0.00730 0.00470 0.00110 0.00210
FedZ1 0.00660 0.00720 0.00730 0.00470 0.00110 0.00210
TidZ1 0.00660 0.00720 0.00730 0.00470 0.00110 0.00210
AleZ1 0.00270 0.00590 0.00470 0.00240 0.00180 0.00240
MgeZ1 0.00270 0.00590 0.00470 0.00240 0.00180 0.00240
NieZ1 0.00270 0.00590 0.00470 0.00240 0.00180 0.00240
AlfZ1 0.00600 0.00800 0.00570 0.00440 0.00030 0.00180
MgfZ1 0.00600 0.00800 0.00570 0.00440 0.00030 0.00180
CrfZ1 0.00600 0.00800 0.00570 0.00440 0.00030 0.00180
B1_1 0.00900 0.01000 0.00800 0.00600 0.00200 0.00300
B2_1 0.00600 0.00900 0.00700 0.00400 0.00200 0.00200
B3_1 0.00600 0.00600 0.01000 0.00100 0.00300 0.00500
O1a1 0.01300 0.01400 0.01300 0.00800 0.00100 -0.00100
O2a1 0.00600 0.01100 0.01000 0.00300 0.00200 0.00300
O2b1 0.01000 0.01200 0.01100 0.00800 0.00100 0.00300
O2c1 0.00900 0.00700 0.01200 0.00300 0.00200 0.00000
O3a1 0.01400 0.01200 0.00300 0.00000 0.00100 0.00100
O3b1 0.01700 0.02600 0.00500 0.01300 0.00100 0.00000
O3c1 0.02900 0.02000 0.00300 0.02000 0.00000 0.00100
O4a1 0.00500 0.01600 0.01100 0.00700 0.00100 0.00000
O4b1 0.02100 0.00700 0.01100 0.01100 0.00400 0.00400
O4c1 0.00600 0.00800 0.01000 -0.00300 0.00200 0.00300
O5a1 0.00500 0.00600 0.01200 -0.00100 -0.00300 0.00300
O5b1 0.00800 0.01500 0.00900 0.00900 0.00100 0.00300
O5c1 0.01300 0.00700 0.01100 0.00700 0.00200 0.00200
O6a1 0.01400 0.01500 0.00700 0.00900 0.00000 -0.00100
O6b1 0.01100 0.01100 0.00600 0.00400 -0.00200 -0.00200
O6c1 0.01100 0.01200 0.00500 0.00700 -0.00100 0.00300
O6d1 0.00900 0.00900 0.00400 0.00500 0.00200 0.00300
O6e1 0.00800 0.00900 0.00800 0.00400 0.00200 0.00300
O6f1 0.01100 0.01100 0.00800 0.00600 0.00500 0.00300
O7a1 0.01400 0.00800 0.01100 0.00700 0.00200 0.00100
O7b1 0.00600 0.00600 0.00700 -0.00100 -0.00200 -0.00200
O7c1 0.01000 0.00800 0.01100 0.00600 0.00400 0.00700
O7d1 0.00500 0.00700 0.00900 0.00300 0.00200 0.00200
O7e1 0.00400 0.01400 0.01400 0.00500 0.00300 -0.00100
O7f1 0.01100 0.01400 0.01000 0.00900 -0.00300 0.00100
O8a1 0.00700 0.01200 0.02000 0.00600 0.00600 0.00600
O8b1 0.00700 0.00800 0.01200 0.00100 0.00300 -0.00300
O8c1 0.00700 0.00500 0.01000 0.00100 0.00300 -0.00100
O8d1 0.01100 0.00800 0.01500 0.00600 -0.00400 -0.00200
O8e1 0.01100 0.00700 0.01400 0.00600 -0.00200 -0.00100
O8f1 0.00900 0.00900 0.01500 0.00540 0.00320 0.00380
Na1_2 0.02600 0.02800 0.02600 0.01300 0.00500 0.00400
Sia2 0.00370 0.00460 0.00530 0.00160 0.00090 0.00110
Sib2 0.00510 0.00470 0.00570 0.00300 0.00100 0.00040
Sic2 0.00430 0.00490 0.00640 0.00240 0.00150 0.00120
Sid2 0.00460 0.00520 0.00560 0.00290 0.00020 0.00170
Sie2 0.00390 0.00510 0.00570 0.00240 0.00080 0.00200
Sif2 0.00440 0.00480 0.00600 0.00280 0.00160 0.00200
AlaY2 0.00600 0.00700 0.01050 0.00200 0.00210 -0.00030
MgaY2 0.00600 0.00700 0.01050 0.00200 0.00210 -0.00030
FeaY2 0.00600 0.00700 0.01050 0.00200 0.00210 -0.00030
AlbY2 0.00720 0.00600 0.01100 0.00380 -0.00090 0.00150
MgbY2 0.00720 0.00600 0.01100 0.00380 -0.00090 0.00150
CrbY2 0.00720 0.00600 0.01100 0.00380 -0.00090 0.00150
FebY2 0.00720 0.00600 0.01100 0.00380 -0.00090 0.00150
AlcY2 0.00500 0.00720 0.00960 0.00360 0.00290 0.00410
MgcY2 0.00500 0.00720 0.00960 0.00360 0.00290 0.00410
CrcY2 0.00500 0.00720 0.00960 0.00360 0.00290 0.00410
NicY2 0.00500 0.00720 0.00960 0.00360 0.00290 0.00410
AlaZ2 0.00310 0.00330 0.00360 0.00140 0.00050 0.00000
MgaZ2 0.00310 0.00330 0.00360 0.00140 0.00050 0.00000
AlbZ2 0.00370 0.00510 0.00530 0.00200 0.00210 0.00190
MgbZ2 0.00370 0.00510 0.00530 0.00200 0.00210 0.00190
NibZ2 0.00370 0.00510 0.00530 0.00200 0.00210 0.00190
AlcZ2 0.00520 0.00500 0.00400 0.00290 0.00060 0.00060
MgcZ2 0.00520 0.00500 0.00400 0.00290 0.00060 0.00060
NicZ2 0.00520 0.00500 0.00400 0.00290 0.00060 0.00060
AldZ2 0.00660 0.00720 0.00730 0.00470 0.00110 0.00210
MgdZ2 0.00660 0.00720 0.00730 0.00470 0.00110 0.00210
VdZ2 0.00660 0.00720 0.00730 0.00470 0.00110 0.00210
FedZ2 0.00660 0.00720 0.00730 0.00470 0.00110 0.00210
TidZ2 0.00660 0.00720 0.00730 0.00470 0.00110 0.00210
AleZ2 0.00270 0.00590 0.00470 0.00240 0.00180 0.00240
MgeZ2 0.00270 0.00590 0.00470 0.00240 0.00180 0.00240
NieZ2 0.00270 0.00590 0.00470 0.00240 0.00180 0.00240
AlfZ2 0.00600 0.00800 0.00570 0.00440 0.00030 0.00180
MgfZ2 0.00600 0.00800 0.00570 0.00440 0.00030 0.00180
CrfZ2 0.00600 0.00800 0.00570 0.00440 0.00030 0.00180
B1_2 0.00900 0.01000 0.00800 0.00600 0.00200 0.00300
B2_2 0.00600 0.00900 0.00700 0.00400 0.00200 0.00200
B3_2 0.00600 0.00600 0.01000 0.00100 0.00300 0.00500
O1a2 0.01300 0.01400 0.01300 0.00800 0.00100 -0.00100
O2a2 0.00600 0.01100 0.01000 0.00300 0.00200 0.00300
O2b2 0.01000 0.01200 0.01100 0.00800 0.00100 0.00300
O2c2 0.00900 0.00700 0.01200 0.00300 0.00200 0.00000
O3a2 0.01400 0.01200 0.00300 0.00000 0.00100 0.00100
O3b2 0.01700 0.02600 0.00500 0.01300 0.00100 0.00000
O3c2 0.02900 0.02000 0.00300 0.02000 0.00000 0.00100
O4a2 0.00500 0.01600 0.01100 0.00700 0.00100 0.00000
O4b2 0.02100 0.00700 0.01100 0.01100 0.00400 0.00400
O4c2 0.00600 0.00800 0.01000 -0.00300 0.00200 0.00300
O5a2 0.00500 0.00600 0.01200 -0.00100 -0.00300 0.00300
O5b2 0.00800 0.01500 0.00900 0.00900 0.00100 0.00300
O5c2 0.01300 0.00700 0.01100 0.00700 0.00200 0.00200
O6a2 0.01400 0.01500 0.00700 0.00900 0.00000 -0.00100
O6b2 0.01100 0.01100 0.00600 0.00400 -0.00200 -0.00200
O6c2 0.01100 0.01200 0.00500 0.00700 -0.00100 0.00300
O6d2 0.00900 0.00900 0.00400 0.00500 0.00200 0.00300
O6e2 0.00800 0.00900 0.00800 0.00400 0.00200 0.00300
O6f2 0.01100 0.01100 0.00800 0.00600 0.00500 0.00300
O7a2 0.01400 0.00800 0.01100 0.00700 0.00200 0.00100
O7b2 0.00600 0.00600 0.00700 -0.00100 -0.00200 -0.00200
O7c2 0.01000 0.00800 0.01100 0.00600 0.00400 0.00700
O7d2 0.00500 0.00700 0.00900 0.00300 0.00200 0.00200
O7e2 0.00400 0.01400 0.01400 0.00500 0.00300 -0.00100
O7f2 0.01100 0.01400 0.01000 0.00900 -0.00300 0.00100
O8a2 0.00700 0.01200 0.02000 0.00600 0.00600 0.00600
O8b2 0.00700 0.00800 0.01200 0.00100 0.00300 -0.00300
O8c2 0.00700 0.00500 0.01000 0.00100 0.00300 -0.00100
O8d2 0.01100 0.00800 0.01500 0.00600 -0.00400 -0.00200
O8e2 0.01100 0.00700 0.01400 0.00600 -0.00200 -0.00100
O8f2 0.00900 0.00900 0.01500 0.00540 0.00320 0.00380
Na1_3 0.02600 0.02800 0.02600 0.01300 0.00500 0.00400
Sia3 0.00370 0.00460 0.00530 0.00160 0.00090 0.00110
Sib3 0.00510 0.00470 0.00570 0.00300 0.00100 0.00040
Sic3 0.00430 0.00490 0.00640 0.00240 0.00150 0.00120
Sid3 0.00460 0.00520 0.00560 0.00290 0.00020 0.00170
Sie3 0.00390 0.00510 0.00570 0.00240 0.00080 0.00200
Sif3 0.00440 0.00480 0.00600 0.00280 0.00160 0.00200
AlaY3 0.00600 0.00700 0.01050 0.00200 0.00210 -0.00030
MgaY3 0.00600 0.00700 0.01050 0.00200 0.00210 -0.00030
FeaY3 0.00600 0.00700 0.01050 0.00200 0.00210 -0.00030
AlbY3 0.00720 0.00600 0.01100 0.00380 -0.00090 0.00150
MgbY3 0.00720 0.00600 0.01100 0.00380 -0.00090 0.00150
CrbY3 0.00720 0.00600 0.01100 0.00380 -0.00090 0.00150
FebY3 0.00720 0.00600 0.01100 0.00380 -0.00090 0.00150
AlcY3 0.00500 0.00720 0.00960 0.00360 0.00290 0.00410
MgcY3 0.00500 0.00720 0.00960 0.00360 0.00290 0.00410
CrcY3 0.00500 0.00720 0.00960 0.00360 0.00290 0.00410
NicY3 0.00500 0.00720 0.00960 0.00360 0.00290 0.00410
AlaZ3 0.00310 0.00330 0.00360 0.00140 0.00050 0.00000
MgaZ3 0.00310 0.00330 0.00360 0.00140 0.00050 0.00000
AlbZ3 0.00370 0.00510 0.00530 0.00200 0.00210 0.00190
MgbZ3 0.00370 0.00510 0.00530 0.00200 0.00210 0.00190
NibZ3 0.00370 0.00510 0.00530 0.00200 0.00210 0.00190
AlcZ3 0.00520 0.00500 0.00400 0.00290 0.00060 0.00060
MgcZ3 0.00520 0.00500 0.00400 0.00290 0.00060 0.00060
NicZ3 0.00520 0.00500 0.00400 0.00290 0.00060 0.00060
AldZ3 0.00660 0.00720 0.00730 0.00470 0.00110 0.00210
MgdZ3 0.00660 0.00720 0.00730 0.00470 0.00110 0.00210
VdZ3 0.00660 0.00720 0.00730 0.00470 0.00110 0.00210
FedZ3 0.00660 0.00720 0.00730 0.00470 0.00110 0.00210
TidZ3 0.00660 0.00720 0.00730 0.00470 0.00110 0.00210
AleZ3 0.00270 0.00590 0.00470 0.00240 0.00180 0.00240
MgeZ3 0.00270 0.00590 0.00470 0.00240 0.00180 0.00240
NieZ3 0.00270 0.00590 0.00470 0.00240 0.00180 0.00240
AlfZ3 0.00600 0.00800 0.00570 0.00440 0.00030 0.00180
MgfZ3 0.00600 0.00800 0.00570 0.00440 0.00030 0.00180
CrfZ3 0.00600 0.00800 0.00570 0.00440 0.00030 0.00180
B1_3 0.00900 0.01000 0.00800 0.00600 0.00200 0.00300
B2_3 0.00600 0.00900 0.00700 0.00400 0.00200 0.00200
B3_3 0.00600 0.00600 0.01000 0.00100 0.00300 0.00500
O1a3 0.01300 0.01400 0.01300 0.00800 0.00100 -0.00100
O2a3 0.00600 0.01100 0.01000 0.00300 0.00200 0.00300
O2b3 0.01000 0.01200 0.01100 0.00800 0.00100 0.00300
O2c3 0.00900 0.00700 0.01200 0.00300 0.00200 0.00000
O3a3 0.01400 0.01200 0.00300 0.00000 0.00100 0.00100
O3b3 0.01700 0.02600 0.00500 0.01300 0.00100 0.00000
O3c3 0.02900 0.02000 0.00300 0.02000 0.00000 0.00100
O4a3 0.00500 0.01600 0.01100 0.00700 0.00100 0.00000
O4b3 0.02100 0.00700 0.01100 0.01100 0.00400 0.00400
O4c3 0.00600 0.00800 0.01000 -0.00300 0.00200 0.00300
O5a3 0.00500 0.00600 0.01200 -0.00100 -0.00300 0.00300
O5b3 0.00800 0.01500 0.00900 0.00900 0.00100 0.00300
O5c3 0.01300 0.00700 0.01100 0.00700 0.00200 0.00200
O6a3 0.01400 0.01500 0.00700 0.00900 0.00000 -0.00100
O6b3 0.01100 0.01100 0.00600 0.00400 -0.00200 -0.00200
O6c3 0.01100 0.01200 0.00500 0.00700 -0.00100 0.00300
O6d3 0.00900 0.00900 0.00400 0.00500 0.00200 0.00300
O6e3 0.00800 0.00900 0.00800 0.00400 0.00200 0.00300
O6f3 0.01100 0.01100 0.00800 0.00600 0.00500 0.00300
O7a3 0.01400 0.00800 0.01100 0.00700 0.00200 0.00100
O7b3 0.00600 0.00600 0.00700 -0.00100 -0.00200 -0.00200
O7c3 0.01000 0.00800 0.01100 0.00600 0.00400 0.00700
O7d3 0.00500 0.00700 0.00900 0.00300 0.00200 0.00200
O7e3 0.00400 0.01400 0.01400 0.00500 0.00300 -0.00100
O7f3 0.01100 0.01400 0.01000 0.00900 -0.00300 0.00100
O8a3 0.00700 0.01200 0.02000 0.00600 0.00600 0.00600
O8b3 0.00700 0.00800 0.01200 0.00100 0.00300 -0.00300
O8c3 0.00700 0.00500 0.01000 0.00100 0.00300 -0.00100
O8d3 0.01100 0.00800 0.01500 0.00600 -0.00400 -0.00200
O8e3 0.01100 0.00700 0.01400 0.00600 -0.00200 -0.00100
O8f3 0.00900 0.00900 0.01500 0.00540 0.00320 0.00380

loop_
_atom_site_label
_atom_site_fract_x
_atom_site_fract_y
_atom_site_fract_z
_atom_site_occupancy
_atom_site_U_iso_or_equiv
_atom_site_type_symbol
_atom_site_attached_hydrogens
Na1_1 0.00000 0.00000 0.25000 0.96000 0.02670 Na 0
Sia1 0.85750 0.52400 0.35100 1.00000 0.00470 Si 0
Sib1 0.66330 0.52310 0.34900 1.00000 0.00500 Si 0
Sic1 0.47680 0.33550 0.35080 1.00000 0.00520 Si 0
Sid1 0.85640 0.33550 0.35420 1.00000 0.00490 Si 0
Sie1 0.66340 0.14230 0.35430 1.00000 0.00480 Si 0
Sif1 0.47620 0.14220 0.35270 1.00000 0.00490 Si 0
AlaY1 0.60490 0.39390 -0.01250 0.29200 0.00840 Al 0
MgaY1 0.60490 0.39390 -0.01250 0.34400 0.00840 Mg 0
FeaY1 0.60490 0.39390 -0.01250 0.36400 0.00840 Fe 0
AlbY1 0.78910 0.39440 -0.00980 0.37500 0.00780 Al 0
MgbY1 0.78910 0.39440 -0.00980 0.34400 0.00780 Mg 0
CrbY1 0.78910 0.39440 -0.00980 0.02200 0.00780 Cr 0
FebY1 0.78910 0.39440 -0.00980 0.26900 0.00780 Fe 0
AlcY1 0.60430 0.20970 -0.00880 0.39900 0.00710 Al 0
MgcY1 0.60430 0.20970 -0.00880 0.09800 0.00710 Mg 0
CrcY1 0.60430 0.20970 -0.00880 0.23800 0.00710 Cr 0
NicY1 0.60430 0.20970 -0.00880 0.11200 0.00710 Ni 0
AlaZ1 0.63050 0.70260 0.29600 0.93600 0.00340 Al 0
MgaZ1 0.63050 0.70260 0.29600 0.06400 0.00340 Mg 0
AlbZ1 0.96320 0.70240 0.62870 0.80100 0.00480 Al 0
MgbZ1 0.96320 0.70240 0.62870 0.16600 0.00480 Mg 0
NibZ1 0.96320 0.70240 0.62870 0.03300 0.00480 Ni 0
AlcZ1 0.07150 0.70270 0.29560 0.94600 0.00460 Al 0
MgcZ1 0.07150 0.70270 0.29560 0.04500 0.00460 Mg 0
NicZ1 0.07150 0.70270 0.29560 0.01000 0.00460 Ni 0
AldZ1 0.73810 0.70220 0.62840 0.38700 0.00650 Al 0
MgdZ1 0.73810 0.70220 0.62840 0.54200 0.00650 Mg 0
VdZ1 0.73810 0.70220 0.62840 0.03100 0.00650 V 0
FedZ1 0.73810 0.70220 0.62840 0.00200 0.00650 Fe 0
TidZ1 0.73810 0.70220 0.62840 0.03900 0.00650 Ti 0
AleZ1 0.96290 0.26130 0.62890 0.91500 0.00430 Al 0
MgeZ1 0.96290 0.26130 0.62890 0.08200 0.00430 Mg 0
NieZ1 0.96290 0.26130 0.62890 0.00300 0.00430 Ni 0
AlfZ1 0.96430 0.59480 -0.03800 0.62900 0.00610 Al 0
MgfZ1 0.96430 0.59480 -0.03800 0.31600 0.00610 Mg 0
CrfZ1 0.96430 0.59480 -0.03800 0.05500 0.00610 Cr 0
B1_1 0.78050 0.89050 0.46860 1.00000 0.00820 B 0
B2_1 0.77520 0.55220 -0.19340 1.00000 0.00750 B 0
B3_1 0.10990 0.88920 0.47540 1.00000 0.00810 B 0
O1a1 0.66530 0.33070 0.11920 1.00000 0.01270 O 0
O2a1 0.54480 0.27000 -0.15860 1.00000 0.00100 O 0
O2b1 0.72590 0.26990 -0.15430 1.00000 0.01000 O 0
O2c1 0.72780 0.45390 -0.16040 1.00000 0.00990 O 0
O3a1 0.53510 0.46370 -0.13520 1.00000 0.01250 O 0
H3a1 0.52900 0.45300 -0.22900 1.00000 ? H 0
O3b1 0.87630 0.74690 0.52870 1.00000 0.01480 O 0
H3b1 0.87400 0.74400 0.45000 1.00000 0.02000 H 0
O3c1 0.92510 0.46050 -0.13740 1.00000 0.01380 O 0
H3c1 0.92600 0.46000 -0.25100 1.00000 0.05000 H 0
O4a1 0.76040 0.52380 0.42080 1.00000 0.01000 O 0
O4b1 0.47900 0.24060 0.42550 1.00000 0.01140 O 0
O4c1 0.75670 0.24270 0.42380 1.00000 0.01110 O 0
O5a1 0.57470 0.42480 0.44240 1.00000 0.00910 O 0
O5b1 0.57140 0.14630 0.44850 1.00000 0.00930 O 0
O5c1 0.85000 0.42680 0.44480 1.00000 0.00930 O 0
O6a1 0.85930 0.51640 0.12910 1.00000 0.01100 O 0
O6b1 0.65480 0.51660 0.12700 1.00000 0.00980 O 0
O6c1 0.65540 0.13930 0.13240 1.00000 0.00890 O 0
O6d1 0.86170 0.34450 0.13150 1.00000 0.00700 O 0
O6e1 0.48130 0.34290 0.12810 1.00000 0.00850 O 0
O6f1 0.48530 0.14330 0.13260 1.00000 0.00980 O 0
O7a1 0.66110 0.61660 0.42120 1.00000 0.01020 O 0
O7b1 0.95240 0.61910 0.42570 1.00000 0.00810 O 0
O7c1 0.66850 0.05090 0.43180 1.00000 0.00880 O 0
O7d1 0.37970 0.04870 0.42630 1.00000 0.00720 O 0
O7e1 0.38230 0.33510 0.42710 1.00000 0.01070 O 0
O7f1 0.94680 0.33080 0.43540 1.00000 0.01030 O 0
O8a1 0.87420 0.60190 -0.21330 1.00000 0.01230 O 0
O8b1 0.06200 0.79070 0.45730 1.00000 0.01000 O 0
O8c1 0.20880 0.93980 0.46060 1.00000 0.00840 O 0
O8d1 0.72970 0.79240 0.44520 1.00000 0.01030 O 0
O8e1 0.06520 0.60820 0.12860 1.00000 0.01000 O 0
O8f1 0.05910 0.26780 0.46690 1.00000 0.01070 O 0
Na1_2 0.33330 0.66670 0.91670 0.96000 0.02670 Na 0
Sia2 0.19080 0.19070 0.01770 1.00000 0.00470 Si 0
Sib2 0.99660 0.18980 0.01570 1.00000 0.00500 Si 0
Sic2 0.81010 0.00220 0.01750 1.00000 0.00520 Si 0
Sid2 0.18970 0.00220 0.02090 1.00000 0.00490 Si 0
Sie2 0.99670 0.80900 0.02100 1.00000 0.00480 Si 0
Sif2 0.80950 0.80890 0.01940 1.00000 0.00490 Si 0
AlaY2 0.93820 0.06060 0.65420 0.29200 0.00840 Al 0
MgaY2 0.93820 0.06060 0.65420 0.34400 0.00840 Mg 0
FeaY2 0.93820 0.06060 0.65420 0.36400 0.00840 Fe 0
AlbY2 0.12240 0.06110 0.65690 0.37500 0.00780 Al 0
MgbY2 0.12240 0.06110 0.65690 0.34400 0.00780 Mg 0
CrbY2 0.12240 0.06110 0.65690 0.02200 0.00780 Cr 0
FebY2 0.12240 0.06110 0.65690 0.26900 0.00780 Fe 0
AlcY2 0.93760 0.87640 0.65790 0.39900 0.00710 Al 0
MgcY2 0.93760 0.87640 0.65790 0.09800 0.00710 Mg 0
CrcY2 0.93760 0.87640 0.65790 0.23800 0.00710 Cr 0
NicY2 0.93760 0.87640 0.65790 0.11200 0.00710 Ni 0
AlaZ2 0.96380 0.36930 0.96270 0.93600 0.00340 Al 0
MgaZ2 0.96380 0.36930 0.96270 0.06400 0.00340 Mg 0
AlbZ2 0.29650 0.36910 0.29540 0.80100 0.00480 Al 0
MgbZ2 0.29650 0.36910 0.29540 0.16600 0.00480 Mg 0
NibZ2 0.29650 0.36910 0.29540 0.03300 0.00480 Ni 0
AlcZ2 0.40480 0.36940 0.96230 0.94600 0.00460 Al 0
MgcZ2 0.40480 0.36940 0.96230 0.04500 0.00460 Mg 0
NicZ2 0.40480 0.36940 0.96230 0.01000 0.00460 Ni 0
AldZ2 0.07140 0.36890 0.29510 0.38700 0.00650 Al 0
MgdZ2 0.07140 0.36890 0.29510 0.54200 0.00650 Mg 0
VdZ2 0.07140 0.36890 0.29510 0.03100 0.00650 V 0
FedZ2 0.07140 0.36890 0.29510 0.00200 0.00650 Fe 0
TidZ2 0.07140 0.36890 0.29510 0.03900 0.00650 Ti 0
AleZ2 0.29620 0.92800 0.29560 0.91500 0.00430 Al 0
MgeZ2 0.29620 0.92800 0.29560 0.08200 0.00430 Mg 0
NieZ2 0.29620 0.92800 0.29560 0.00300 0.00430 Ni 0
AlfZ2 0.29760 0.26150 0.62870 0.62900 0.00610 Al 0
MgfZ2 0.29760 0.26150 0.62870 0.31600 0.00610 Mg 0
CrfZ2 0.29760 0.26150 0.62870 0.05500 0.00610 Cr 0
B1_2 0.11380 0.55720 0.13530 1.00000 0.00820 B 0
B2_2 0.10850 0.21890 0.47330 1.00000 0.00750 B 0
B3_2 0.44320 0.55590 0.14210 1.00000 0.00810 B 0
O1a2 0.99860 0.99740 0.78590 1.00000 0.01270 O 0
O2a2 0.87810 0.93670 0.50810 1.00000 0.00100 O 0
O2b2 0.05920 0.93660 0.51240 1.00000 0.01000 O 0
O2c2 0.06110 0.12060 0.50630 1.00000 0.00990 O 0
O3a2 0.86840 0.13040 0.53150 1.00000 0.01250 O 0
H3a2 0.86230 0.11970 0.43770 1.00000 ? H 0
O3b2 0.20960 0.41360 0.19540 1.00000 0.01480 O 0
H3b2 0.20730 0.41070 0.11670 1.00000 0.02000 H 0
O3c2 0.25840 0.12720 0.52930 1.00000 0.01380 O 0
H3c2 0.25930 0.12670 0.41570 1.00000 0.05000 H 0
O4a2 0.09370 0.19050 0.08750 1.00000 0.01000 O 0
O4b2 0.81230 0.90730 0.09220 1.00000 0.01140 O 0
O4c2 0.09000 0.90940 0.09050 1.00000 0.01110 O 0
O5a2 0.90800 0.09150 0.10910 1.00000 0.00910 O 0
O5b2 0.90470 0.81300 0.11520 1.00000 0.00930 O 0
O5c2 0.18330 0.09350 0.11150 1.00000 0.00930 O 0
O6a2 0.19260 0.18310 0.79580 1.00000 0.01100 O 0
O6b2 0.98810 0.18330 0.79370 1.00000 0.00980 O 0
O6c2 0.98870 0.80600 0.79910 1.00000 0.00890 O 0
O6d2 0.19500 0.01120 0.79820 1.00000 0.00700 O 0
O6e2 0.81460 0.00960 0.79480 1.00000 0.00850 O 0
O6f2 0.81860 0.81000 0.79930 1.00000 0.00980 O 0
O7a2 0.99440 0.28330 0.08790 1.00000 0.01020 O 0
O7b2 0.28570 0.28580 0.09240 1.00000 0.00810 O 0
O7c2 0.00180 0.71760 0.09850 1.00000 0.00880 O 0
O7d2 0.71300 0.71540 0.09300 1.00000 0.00720 O 0
O7e2 0.71560 0.00180 0.09380 1.00000 0.01070 O 0
O7f2 0.28010 0.99750 0.10210 1.00000 0.01030 O 0
O8a2 0.20750 0.26860 0.45340 1.00000 0.01230 O 0
O8b2 0.39530 0.45740 0.12400 1.00000 0.01000 O 0
O8c2 0.54210 0.60650 0.12730 1.00000 0.00840 O 0
O8d2 0.06300 0.45910 0.11190 1.00000 0.01030 O 0
O8e2 0.39850 0.27490 0.79530 1.00000 0.01000 O 0
O8f2 0.39240 0.93450 0.13360 1.00000 0.01070 O 0
Na1_3 0.66670 0.33330 0.58330 0.96000 0.02670 Na 0
Sia3 0.52420 0.85730 0.68430 1.00000 0.00470 Si 0
Sib3 0.33000 0.85640 0.68230 1.00000 0.00500 Si 0
Sic3 0.14350 0.66880 0.68410 1.00000 0.00520 Si 0
Sid3 0.52310 0.66880 0.68750 1.00000 0.00490 Si 0
Sie3 0.33010 0.47560 0.68760 1.00000 0.00480 Si 0
Sif3 0.14290 0.47550 0.68600 1.00000 0.00490 Si 0
AlaY3 0.27160 0.72720 0.32080 0.29200 0.00840 Al 0
MgaY3 0.27160 0.72720 0.32080 0.34400 0.00840 Mg 0
FeaY3 0.27160 0.72720 0.32080 0.36400 0.00840 Fe 0
AlbY3 0.45580 0.72770 0.32350 0.37500 0.00780 Al 0
MgbY3 0.45580 0.72770 0.32350 0.34400 0.00780 Mg 0
CrbY3 0.45580 0.72770 0.32350 0.02200 0.00780 Cr 0
FebY3 0.45580 0.72770 0.32350 0.26900 0.00780 Fe 0
AlcY3 0.27100 0.54300 0.32450 0.39900 0.00710 Al 0
MgcY3 0.27100 0.54300 0.32450 0.09800 0.00710 Mg 0
CrcY3 0.27100 0.54300 0.32450 0.23800 0.00710 Cr 0
NicY3 0.27100 0.54300 0.32450 0.11200 0.00710 Ni 0
AlaZ3 0.29720 0.03590 0.62930 0.93600 0.00340 Al 0
MgaZ3 0.29720 0.03590 0.62930 0.06400 0.00340 Mg 0
AlbZ3 0.62990 0.03570 0.96200 0.80100 0.00480 Al 0
MgbZ3 0.62990 0.03570 0.96200 0.16600 0.00480 Mg 0
NibZ3 0.62990 0.03570 0.96200 0.03300 0.00480 Ni 0
AlcZ3 0.73820 0.03600 0.62890 0.94600 0.00460 Al 0
MgcZ3 0.73820 0.03600 0.62890 0.04500 0.00460 Mg 0
NicZ3 0.73820 0.03600 0.62890 0.01000 0.00460 Ni 0
AldZ3 0.40480 0.03550 0.96170 0.38700 0.00650 Al 0
MgdZ3 0.40480 0.03550 0.96170 0.54200 0.00650 Mg 0
VdZ3 0.40480 0.03550 0.96170 0.03100 0.00650 V 0
FedZ3 0.40480 0.03550 0.96170 0.00200 0.00650 Fe 0
TidZ3 0.40480 0.03550 0.96170 0.03900 0.00650 Ti 0
AleZ3 0.62960 0.59460 0.96220 0.91500 0.00430 Al 0
MgeZ3 0.62960 0.59460 0.96220 0.08200 0.00430 Mg 0
NieZ3 0.62960 0.59460 0.96220 0.00300 0.00430 Ni 0
AlfZ3 0.63100 0.92810 0.29530 0.62900 0.00610 Al 0
MgfZ3 0.63100 0.92810 0.29530 0.31600 0.00610 Mg 0
CrfZ3 0.63100 0.92810 0.29530 0.05500 0.00610 Cr 0
B1_3 0.44720 0.22380 0.80190 1.00000 0.00820 B 0
B2_3 0.44190 0.88550 0.13990 1.00000 0.00750 B 0
B3_3 0.77660 0.22250 0.80870 1.00000 0.00810 B 0
O1a3 0.33200 0.66400 0.45250 1.00000 0.01270 O 0
O2a3 0.21150 0.60330 0.17470 1.00000 0.00100 O 0
O2b3 0.39260 0.60320 0.17900 1.00000 0.01000 O 0
O2c3 0.39450 0.78720 0.17290 1.00000 0.00990 O 0
O3a3 0.20180 0.79700 0.19810 1.00000 0.01250 O 0
H3a3 0.19570 0.78630 0.10430 1.00000 ? H 0
O3b3 0.54300 0.08020 0.86200 1.00000 0.01480 O 0
H3b3 0.54070 0.07730 0.78330 1.00000 0.02000 H 0
O3c3 0.59180 0.79380 0.19590 1.00000 0.01380 O 0
H3c3 0.59270 0.79330 0.08230 1.00000 0.05000 H 0
O4a3 0.42710 0.85710 0.75410 1.00000 0.01000 O 0
O4b3 0.14570 0.57390 0.75880 1.00000 0.01140 O 0
O4c3 0.42340 0.57600 0.75710 1.00000 0.01110 O 0
O5a3 0.24140 0.75810 0.77570 1.00000 0.00910 O 0
O5b3 0.23810 0.47960 0.78180 1.00000 0.00930 O 0
O5c3 0.51670 0.76010 0.77810 1.00000 0.00930 O 0
O6a3 0.52600 0.84970 0.46240 1.00000 0.01100 O 0
O6b3 0.32150 0.84990 0.46030 1.00000 0.00980 O 0
O6c3 0.32210 0.47260 0.46570 1.00000 0.00890 O 0
O6d3 0.52840 0.67780 0.46480 1.00000 0.00700 O 0
O6e3 0.14800 0.67620 0.46140 1.00000 0.00850 O 0
O6f3 0.15200 0.47660 0.46590 1.00000 0.00980 O 0
O7a3 0.32780 0.94990 0.75450 1.00000 0.01020 O 0
O7b3 0.61910 0.95240 0.75900 1.00000 0.00810 O 0
O7c3 0.33520 0.38420 0.76510 1.00000 0.00880 O 0
O7d3 0.04640 0.38200 0.75960 1.00000 0.00720 O 0
O7e3 0.04900 0.66840 0.76040 1.00000 0.01070 O 0
O7f3 0.61350 0.66410 0.76870 1.00000 0.01030 O 0
O8a3 0.54090 0.93520 0.12000 1.00000 0.01230 O 0
O8b3 0.72870 0.12400 0.79060 1.00000 0.01000 O 0
O8c3 0.87550 0.27310 0.79390 1.00000 0.00840 O 0
O8d3 0.39640 0.12570 0.77850 1.00000 0.01030 O 0
O8e3 0.73190 0.94150 0.46190 1.00000 0.01000 O 0
O8f3 0.72580 0.60110 0.80020 1.00000 0.01070 O 0

loop_
_cod_changelog_entry_id
_cod_changelog_entry_author
_cod_changelog_entry_date
_cod_changelog_entry_text
1
;cod-tools version 3.8.0
Id: cif_guess_AMCSD_atom_types 9581 2023-05-17 12:35:41Z saulius
;
2023-05-23T09:25:40+03:00
;Derived atom types and hydrogen counts
from atom names that follow the AMCSD naming convention
(Wat == water, O-H == hydroxyl).
;
2
;cod-tools version 3.10.1
Id: cif_fix_AMCSD_atom_labels 10224 2024-08-07 11:09:31Z saulius
;
2024-08-07T19:40:18+03:00
;Changed the following '_atom_site_label' values:
the first duplicated label 'Na1'  converted to 'Na1_1'
duplicated label 'Na1' at index 74 converted to 'Na1_2'
the first duplicated label 'Sia'  converted to 'Sia1'
duplicated label 'Sia' at index 75 converted to 'Sia2'
the first duplicated label 'Sib'  converted to 'Sib1'
duplicated label 'Sib' at index 76 converted to 'Sib2'
the first duplicated label 'Sic'  converted to 'Sic1'
duplicated label 'Sic' at index 77 converted to 'Sic2'
the first duplicated label 'Sid'  converted to 'Sid1'
duplicated label 'Sid' at index 78 converted to 'Sid2'
the first duplicated label 'Sie'  converted to 'Sie1'
duplicated label 'Sie' at index 79 converted to 'Sie2'
the first duplicated label 'Sif'  converted to 'Sif1'
duplicated label 'Sif' at index 80 converted to 'Sif2'
the first duplicated label 'AlaY'  converted to 'AlaY1'
duplicated label 'AlaY' at index 81 converted to 'AlaY2'
the first duplicated label 'MgaY'  converted to 'MgaY1'
duplicated label 'MgaY' at index 82 converted to 'MgaY2'
the first duplicated label 'FeaY'  converted to 'FeaY1'
duplicated label 'FeaY' at index 83 converted to 'FeaY2'
the first duplicated label 'AlbY'  converted to 'AlbY1'
duplicated label 'AlbY' at index 84 converted to 'AlbY2'
the first duplicated label 'MgbY'  converted to 'MgbY1'
duplicated label 'MgbY' at index 85 converted to 'MgbY2'
the first duplicated label 'CrbY'  converted to 'CrbY1'
duplicated label 'CrbY' at index 86 converted to 'CrbY2'
the first duplicated label 'FebY'  converted to 'FebY1'
duplicated label 'FebY' at index 87 converted to 'FebY2'
the first duplicated label 'AlcY'  converted to 'AlcY1'
duplicated label 'AlcY' at index 88 converted to 'AlcY2'
the first duplicated label 'MgcY'  converted to 'MgcY1'
duplicated label 'MgcY' at index 89 converted to 'MgcY2'
the first duplicated label 'CrcY'  converted to 'CrcY1'
duplicated label 'CrcY' at index 90 converted to 'CrcY2'
the first duplicated label 'NicY'  converted to 'NicY1'
duplicated label 'NicY' at index 91 converted to 'NicY2'
the first duplicated label 'AlaZ'  converted to 'AlaZ1'
duplicated label 'AlaZ' at index 92 converted to 'AlaZ2'
the first duplicated label 'MgaZ'  converted to 'MgaZ1'
duplicated label 'MgaZ' at index 93 converted to 'MgaZ2'
the first duplicated label 'AlbZ'  converted to 'AlbZ1'
duplicated label 'AlbZ' at index 94 converted to 'AlbZ2'
the first duplicated label 'MgbZ'  converted to 'MgbZ1'
duplicated label 'MgbZ' at index 95 converted to 'MgbZ2'
the first duplicated label 'NibZ'  converted to 'NibZ1'
duplicated label 'NibZ' at index 96 converted to 'NibZ2'
the first duplicated label 'AlcZ'  converted to 'AlcZ1'
duplicated label 'AlcZ' at index 97 converted to 'AlcZ2'
the first duplicated label 'MgcZ'  converted to 'MgcZ1'
duplicated label 'MgcZ' at index 98 converted to 'MgcZ2'
the first duplicated label 'NicZ'  converted to 'NicZ1'
duplicated label 'NicZ' at index 99 converted to 'NicZ2'
the first duplicated label 'AldZ'  converted to 'AldZ1'
duplicated label 'AldZ' at index 100 converted to 'AldZ2'
the first duplicated label 'MgdZ'  converted to 'MgdZ1'
duplicated label 'MgdZ' at index 101 converted to 'MgdZ2'
the first duplicated label 'VdZ'  converted to 'VdZ1'
duplicated label 'VdZ' at index 102 converted to 'VdZ2'
the first duplicated label 'FedZ'  converted to 'FedZ1'
duplicated label 'FedZ' at index 103 converted to 'FedZ2'
the first duplicated label 'TidZ'  converted to 'TidZ1'
duplicated label 'TidZ' at index 104 converted to 'TidZ2'
the first duplicated label 'AleZ'  converted to 'AleZ1'
duplicated label 'AleZ' at index 105 converted to 'AleZ2'
the first duplicated label 'MgeZ'  converted to 'MgeZ1'
duplicated label 'MgeZ' at index 106 converted to 'MgeZ2'
the first duplicated label 'NieZ'  converted to 'NieZ1'
duplicated label 'NieZ' at index 107 converted to 'NieZ2'
the first duplicated label 'AlfZ'  converted to 'AlfZ1'
duplicated label 'AlfZ' at index 108 converted to 'AlfZ2'
the first duplicated label 'MgfZ'  converted to 'MgfZ1'
duplicated label 'MgfZ' at index 109 converted to 'MgfZ2'
the first duplicated label 'CrfZ'  converted to 'CrfZ1'
duplicated label 'CrfZ' at index 110 converted to 'CrfZ2'
the first duplicated label 'B1'  converted to 'B1_1'
duplicated label 'B1' at index 111 converted to 'B1_2'
the first duplicated label 'B2'  converted to 'B2_1'
duplicated label 'B2' at index 112 converted to 'B2_2'
the first duplicated label 'B3'  converted to 'B3_1'
duplicated label 'B3' at index 113 converted to 'B3_2'
the first duplicated label 'O1a'  converted to 'O1a1'
duplicated label 'O1a' at index 114 converted to 'O1a2'
the first duplicated label 'O2a'  converted to 'O2a1'
duplicated label 'O2a' at index 115 converted to 'O2a2'
the first duplicated label 'O2b'  converted to 'O2b1'
duplicated label 'O2b' at index 116 converted to 'O2b2'
the first duplicated label 'O2c'  converted to 'O2c1'
duplicated label 'O2c' at index 117 converted to 'O2c2'
the first duplicated label 'O3a'  converted to 'O3a1'
duplicated label 'O3a' at index 118 converted to 'O3a2'
the first duplicated label 'H3a'  converted to 'H3a1'
duplicated label 'H3a' at index 119 converted to 'H3a2'
the first duplicated label 'O3b'  converted to 'O3b1'
duplicated label 'O3b' at index 120 converted to 'O3b2'
the first duplicated label 'H3b'  converted to 'H3b1'
duplicated label 'H3b' at index 121 converted to 'H3b2'
the first duplicated label 'O3c'  converted to 'O3c1'
duplicated label 'O3c' at index 122 converted to 'O3c2'
the first duplicated label 'H3c'  converted to 'H3c1'
duplicated label 'H3c' at index 123 converted to 'H3c2'
the first duplicated label 'O4a'  converted to 'O4a1'
duplicated label 'O4a' at index 124 converted to 'O4a2'
the first duplicated label 'O4b'  converted to 'O4b1'
duplicated label 'O4b' at index 125 converted to 'O4b2'
the first duplicated label 'O4c'  converted to 'O4c1'
duplicated label 'O4c' at index 126 converted to 'O4c2'
the first duplicated label 'O5a'  converted to 'O5a1'
duplicated label 'O5a' at index 127 converted to 'O5a2'
the first duplicated label 'O5b'  converted to 'O5b1'
duplicated label 'O5b' at index 128 converted to 'O5b2'
the first duplicated label 'O5c'  converted to 'O5c1'
duplicated label 'O5c' at index 129 converted to 'O5c2'
the first duplicated label 'O6a'  converted to 'O6a1'
duplicated label 'O6a' at index 130 converted to 'O6a2'
the first duplicated label 'O6b'  converted to 'O6b1'
duplicated label 'O6b' at index 131 converted to 'O6b2'
the first duplicated label 'O6c'  converted to 'O6c1'
duplicated label 'O6c' at index 132 converted to 'O6c2'
the first duplicated label 'O6d'  converted to 'O6d1'
duplicated label 'O6d' at index 133 converted to 'O6d2'
the first duplicated label 'O6e'  converted to 'O6e1'
duplicated label 'O6e' at index 134 converted to 'O6e2'
the first duplicated label 'O6f'  converted to 'O6f1'
duplicated label 'O6f' at index 135 converted to 'O6f2'
the first duplicated label 'O7a'  converted to 'O7a1'
duplicated label 'O7a' at index 136 converted to 'O7a2'
the first duplicated label 'O7b'  converted to 'O7b1'
duplicated label 'O7b' at index 137 converted to 'O7b2'
the first duplicated label 'O7c'  converted to 'O7c1'
duplicated label 'O7c' at index 138 converted to 'O7c2'
the first duplicated label 'O7d'  converted to 'O7d1'
duplicated label 'O7d' at index 139 converted to 'O7d2'
the first duplicated label 'O7e'  converted to 'O7e1'
duplicated label 'O7e' at index 140 converted to 'O7e2'
the first duplicated label 'O7f'  converted to 'O7f1'
duplicated label 'O7f' at index 141 converted to 'O7f2'
the first duplicated label 'O8a'  converted to 'O8a1'
duplicated label 'O8a' at index 142 converted to 'O8a2'
the first duplicated label 'O8b'  converted to 'O8b1'
duplicated label 'O8b' at index 143 converted to 'O8b2'
the first duplicated label 'O8c'  converted to 'O8c1'
duplicated label 'O8c' at index 144 converted to 'O8c2'
the first duplicated label 'O8d'  converted to 'O8d1'
duplicated label 'O8d' at index 145 converted to 'O8d2'
the first duplicated label 'O8e'  converted to 'O8e1'
duplicated label 'O8e' at index 146 converted to 'O8e2'
the first duplicated label 'O8f'  converted to 'O8f1'
duplicated label 'O8f' at index 147 converted to 'O8f2'
duplicated label 'Na1' at index 148 converted to 'Na1_3'
duplicated label 'Sia' at index 149 converted to 'Sia3'
duplicated label 'Sib' at index 150 converted to 'Sib3'
duplicated label 'Sic' at index 151 converted to 'Sic3'
duplicated label 'Sid' at index 152 converted to 'Sid3'
duplicated label 'Sie' at index 153 converted to 'Sie3'
duplicated label 'Sif' at index 154 converted to 'Sif3'
duplicated label 'AlaY' at index 155 converted to 'AlaY3'
duplicated label 'MgaY' at index 156 converted to 'MgaY3'
duplicated label 'FeaY' at index 157 converted to 'FeaY3'
duplicated label 'AlbY' at index 158 converted to 'AlbY3'
duplicated label 'MgbY' at index 159 converted to 'MgbY3'
duplicated label 'CrbY' at index 160 converted to 'CrbY3'
duplicated label 'FebY' at index 161 converted to 'FebY3'
duplicated label 'AlcY' at index 162 converted to 'AlcY3'
duplicated label 'MgcY' at index 163 converted to 'MgcY3'
duplicated label 'CrcY' at index 164 converted to 'CrcY3'
duplicated label 'NicY' at index 165 converted to 'NicY3'
duplicated label 'AlaZ' at index 166 converted to 'AlaZ3'
duplicated label 'MgaZ' at index 167 converted to 'MgaZ3'
duplicated label 'AlbZ' at index 168 converted to 'AlbZ3'
duplicated label 'MgbZ' at index 169 converted to 'MgbZ3'
duplicated label 'NibZ' at index 170 converted to 'NibZ3'
duplicated label 'AlcZ' at index 171 converted to 'AlcZ3'
duplicated label 'MgcZ' at index 172 converted to 'MgcZ3'
duplicated label 'NicZ' at index 173 converted to 'NicZ3'
duplicated label 'AldZ' at index 174 converted to 'AldZ3'
duplicated label 'MgdZ' at index 175 converted to 'MgdZ3'
duplicated label 'VdZ' at index 176 converted to 'VdZ3'
duplicated label 'FedZ' at index 177 converted to 'FedZ3'
duplicated label 'TidZ' at index 178 converted to 'TidZ3'
duplicated label 'AleZ' at index 179 converted to 'AleZ3'
duplicated label 'MgeZ' at index 180 converted to 'MgeZ3'
duplicated label 'NieZ' at index 181 converted to 'NieZ3'
duplicated label 'AlfZ' at index 182 converted to 'AlfZ3'
duplicated label 'MgfZ' at index 183 converted to 'MgfZ3'
duplicated label 'CrfZ' at index 184 converted to 'CrfZ3'
duplicated label 'B1' at index 185 converted to 'B1_3'
duplicated label 'B2' at index 186 converted to 'B2_3'
duplicated label 'B3' at index 187 converted to 'B3_3'
duplicated label 'O1a' at index 188 converted to 'O1a3'
duplicated label 'O2a' at index 189 converted to 'O2a3'
duplicated label 'O2b' at index 190 converted to 'O2b3'
duplicated label 'O2c' at index 191 converted to 'O2c3'
duplicated label 'O3a' at index 192 converted to 'O3a3'
duplicated label 'H3a' at index 193 converted to 'H3a3'
duplicated label 'O3b' at index 194 converted to 'O3b3'
duplicated label 'H3b' at index 195 converted to 'H3b3'
duplicated label 'O3c' at index 196 converted to 'O3c3'
duplicated label 'H3c' at index 197 converted to 'H3c3'
duplicated label 'O4a' at index 198 converted to 'O4a3'
duplicated label 'O4b' at index 199 converted to 'O4b3'
duplicated label 'O4c' at index 200 converted to 'O4c3'
duplicated label 'O5a' at index 201 converted to 'O5a3'
duplicated label 'O5b' at index 202 converted to 'O5b3'
duplicated label 'O5c' at index 203 converted to 'O5c3'
duplicated label 'O6a' at index 204 converted to 'O6a3'
duplicated label 'O6b' at index 205 converted to 'O6b3'
duplicated label 'O6c' at index 206 converted to 'O6c3'
duplicated label 'O6d' at index 207 converted to 'O6d3'
duplicated label 'O6e' at index 208 converted to 'O6e3'
duplicated label 'O6f' at index 209 converted to 'O6f3'
duplicated label 'O7a' at index 210 converted to 'O7a3'
duplicated label 'O7b' at index 211 converted to 'O7b3'
duplicated label 'O7c' at index 212 converted to 'O7c3'
duplicated label 'O7d' at index 213 converted to 'O7d3'
duplicated label 'O7e' at index 214 converted to 'O7e3'
duplicated label 'O7f' at index 215 converted to 'O7f3'
duplicated label 'O8a' at index 216 converted to 'O8a3'
duplicated label 'O8b' at index 217 converted to 'O8b3'
duplicated label 'O8c' at index 218 converted to 'O8c3'
duplicated label 'O8d' at index 219 converted to 'O8d3'
duplicated label 'O8e' at index 220 converted to 'O8e3'
duplicated label 'O8f' at index 221 converted to 'O8f3'
;

loop_
_cod_related_entry_id
_cod_related_entry_database
_cod_related_entry_code
1 AMCSD 0018457
